data_4323996
loop_
_publ_author_name
'Qin Lu'
'Joseph H. Reibenspies'
'Arthur E. Martell'
'Ramunas J. Motekaitis'

_publ_section_title
;
 Copper(II) Complexes of the Hexaaza Macrocyclic Ligand
 3,6,9,16,19,22-Hexaaza-27,28-dioxatricyclo[22.2.1.111,14]octacosa-
 1(26),11,13,24-tetraene and Their Interaction with Oxalate, Malonate, and
 Pyrophosphate Anions
;
_journal_name_full 'Inorganic Chemistry'
_journal_page_first 7462
_journal_page_last 7462
_journal_paper_doi 10.1021/ic960914f
_journal_volume 35
_journal_year 1996
_chemical_formula_sum 'C11 H17 B Cu F4 N3 O3'
_chemical_formula_weight 389.63
_space_group_IT_number 2
_symmetry_cell_setting triclinic
_symmetry_space_group_name_Hall '-P 1'
_symmetry_space_group_name_H-M 'P -1'
_atom_sites_solution_hydrogens geom
_atom_sites_solution_primary direct
_atom_sites_solution_secondary difmap
_audit_creation_method SHELXL
_cell_angle_alpha 64.74(3)
_cell_angle_beta 79.79(3)
_cell_angle_gamma 81.94(3)
_cell_formula_units_Z 2
_cell_length_a 6.7725(14)
_cell_length_b 10.646(2)
_cell_length_c 11.517(2)
_cell_measurement_temperature 293(2)
_cell_volume 737.1(3)
_computing_cell_refinement 'CTR (MSC, 1990)'
_computing_data_collection 'CTR (MSC, 1990)'
_computing_data_reduction 'PROCESS (MSC, 1990)'
_computing_molecular_graphics 'XP (SIEMENS, 1990)'
_computing_publication_material 'CIFTAB (Sheldrick, 1993)'
_computing_structure_refinement 'SHELXL-93 (Sheldrick, 1993)'
_computing_structure_solution 'SHELXS-86 (Sheldrick, 1990)'
_diffrn_ambient_temperature 293(2)
_diffrn_measurement_device 'Rigaku AFC5'
_diffrn_measurement_method \w-2\q
_diffrn_radiation_monochromator graphite
_diffrn_radiation_source 'rotating anode'
_diffrn_radiation_type MoK\a
_diffrn_radiation_wavelength 0.71073
_diffrn_reflns_av_R_equivalents 0.0645
_diffrn_reflns_av_sigmaI/netI 0.1748
_diffrn_reflns_limit_h_max 7
_diffrn_reflns_limit_h_min -8
_diffrn_reflns_limit_k_max 0
_diffrn_reflns_limit_k_min -12
_diffrn_reflns_limit_l_max 12
_diffrn_reflns_limit_l_min -13
_diffrn_reflns_number 2752
_diffrn_reflns_theta_max 25.05
_diffrn_reflns_theta_min 2.12
_diffrn_standards_decay_% <1
_diffrn_standards_interval_count 150
_diffrn_standards_number 3
_exptl_absorpt_coefficient_mu 1.543
_exptl_absorpt_correction_T_max 0.976
_exptl_absorpt_correction_T_min 0.809
_exptl_absorpt_correction_type psi-scan
_exptl_crystal_colour blue
_exptl_crystal_density_diffrn 1.755
_exptl_crystal_description plate
_exptl_crystal_F_000 396
_exptl_crystal_size_max 0.3
_exptl_crystal_size_mid 0.3
_exptl_crystal_size_min 0.05
_refine_diff_density_max 1.043
_refine_diff_density_min -0.720
_refine_diff_density_rms 0.144
_refine_ls_extinction_method none
_refine_ls_goodness_of_fit_all 1.014
_refine_ls_goodness_of_fit_obs 1.127
_refine_ls_hydrogen_treatment riding
_refine_ls_matrix_type full
_refine_ls_number_parameters 208
_refine_ls_number_reflns 2551
_refine_ls_number_restraints 4
_refine_ls_restrained_S_all 1.158
_refine_ls_restrained_S_obs 1.128
_refine_ls_R_factor_all 0.1920
_refine_ls_R_factor_obs 0.0799
_refine_ls_shift/esd_max -0.026
_refine_ls_shift/esd_mean 0.002
_refine_ls_structure_factor_coef Fsqd
_refine_ls_weighting_details 'w=1/[\s^2^(Fo^2^)+(0.1305P)^2^+0.0000P] where P=(Fo^2^+2Fc^2^)/3'
_refine_ls_weighting_scheme calc
_refine_ls_wR_factor_all 0.2723
_refine_ls_wR_factor_obs 0.1918
_reflns_number_observed 1386
_reflns_number_total 2601
_reflns_observed_criterion >2sigma(I)
_cod_data_source_file ic960914f.cif
_cod_data_source_block IC960914F
_cod_depositor_comments
;
The following automatic conversions were performed:

'_refine_ls_weighting_scheme' value 'calc
w=1/[\s^2^(Fo^2^)+(0.1305P)^2^+0.0000P] where P=(Fo^2^+2Fc^2^)/3' was
changed to 'calc'. New tag '_refine_ls_weighting_details' was
created. The value of the new tag was set to
'w=1/[\s^2^(Fo^2^)+(0.1305P)^2^+0.0000P] where P=(Fo^2^+2Fc^2^)/3'.

Automatic conversion script
Id: cif_fix_values 3143 2015-03-26 13:38:13Z robertas 
;
_cod_database_code 4323996

loop_
_symmetry_equiv_pos_as_xyz
'x, y, z'
'-x, -y, -z'

loop_
_atom_site_aniso_label
_atom_site_aniso_U_11
_atom_site_aniso_U_22
_atom_site_aniso_U_33
_atom_site_aniso_U_23
_atom_site_aniso_U_13
_atom_site_aniso_U_12
Cu1 0.0280(7) 0.0383(7) 0.0364(7) -0.0127(5) -0.0001(5) -0.0070(5)
O1 0.020(3) 0.051(4) 0.033(4) -0.013(3) -0.005(3) -0.007(3)
O2 0.027(3) 0.038(4) 0.022(4) -0.005(3) -0.006(3) -0.004(3)
O5 0.048(4) 0.042(4) 0.048(5) -0.024(4) 0.001(3) -0.003(3)
N1 0.023(4) 0.052(6) 0.036(5) -0.010(4) -0.008(4) 0.002(4)
N2 0.045(5) 0.056(6) 0.036(5) -0.022(5) 0.005(4) -0.008(4)
N6 0.035(5) 0.036(5) 0.041(5) -0.014(4) -0.002(4) -0.009(4)
C2 0.030(5) 0.026(5) 0.030(5) -0.014(4) -0.007(4) 0.000(4)
C3 0.028(6) 0.081(9) 0.046(7) -0.024(6) 0.000(5) 0.000(6)
C4 0.041(6) 0.060(8) 0.060(8) -0.033(6) 0.006(5) 0.003(6)
C5 0.064(8) 0.043(7) 0.050(7) -0.025(6) -0.004(6) -0.017(6)
C6 0.045(6) 0.050(7) 0.049(7) -0.031(6) -0.002(5) -0.006(5)
C7 0.059(7) 0.039(6) 0.067(8) -0.028(6) -0.019(6) 0.009(6)
C8 0.082(10) 0.040(7) 0.055(8) -0.023(6) -0.003(7) 0.005(7)
C9 0.078(9) 0.043(7) 0.035(6) -0.021(5) -0.008(6) -0.002(6)
C10 0.068(8) 0.059(8) 0.060(8) -0.030(7) 0.005(6) -0.028(7)
C21 0.057(7) 0.050(7) 0.039(6) -0.008(5) 0.007(5) -0.015(6)
C22 0.049(7) 0.056(8) 0.066(8) -0.017(7) -0.004(6) -0.022(6)
F1 0.299(26) 0.262(25) 0.211(20) 0.004(17) -0.048(18) 0.163(22)
F2 0.329(24) 0.201(17) 0.125(12) -0.064(12) -0.074(13) 0.011(15)
F3 0.101(9) 0.183(14) 0.285(21) -0.125(15) 0.046(11) -0.039(9)
F4 0.123(9) 0.142(11) 0.152(11) -0.044(9) -0.002(8) -0.033(8)
B1 0.076(11) 0.037(8) 0.065(11) -0.004(7) -0.022(9) -0.004(8)

loop_
_atom_site_label
_atom_site_type_symbol
_atom_site_fract_x
_atom_site_fract_y
_atom_site_fract_z
_atom_site_U_iso_or_equiv
_atom_site_thermal_displace_type
_atom_site_occupancy
_atom_site_calc_flag
_atom_site_refinement_flags
_atom_site_disorder_group
Cu1 Cu 0.2563(2) 0.13877(14) -0.20686(13) 0.0352(5) Uani 1 d . .
O1 O 0.2577(9) -0.0001(7) -0.0010(6) 0.035(2) Uani 1 d . .
O2 O -0.0272(9) 0.1061(7) -0.1630(6) 0.031(2) Uani 1 d . .
O5 O 0.0086(11) -0.2219(7) -0.0855(7) 0.045(2) Uani 1 d . .
N1 N 0.5454(11) 0.1668(9) -0.2427(8) 0.039(2) Uani 1 d . .
H1 H 0.6015(11) 0.1102(9) -0.1674(8) 0.080 Uiso 1 calc R .
N2 N 0.3282(13) 0.0145(10) -0.3077(8) 0.046(2) Uani 1 d . .
H2 H 0.3063(13) 0.0761(10) -0.3914(8) 0.080 Uiso 1 calc R .
N6 N 0.2118(12) 0.3408(8) -0.2287(8) 0.038(2) Uani 1 d . .
H6 H 0.0994(12) 0.3806(8) -0.2713(8) 0.080 Uiso 1 calc R .
C2 C 0.0822(13) -0.0301(9) 0.0469(9) 0.028(2) Uani 1 d . .
C3 C 0.6392(16) 0.1195(14) -0.3429(11) 0.053(3) Uani 1 d . .
H3A H 0.7861(16) 0.1014(14) -0.3402(11) 0.080 Uiso 1 calc R .
H3B H 0.6161(16) 0.1923(14) -0.4295(11) 0.080 Uiso 1 calc R .
C4 C 0.5502(16) -0.0098(13) -0.3199(12) 0.053(3) Uani 1 d . .
H4A H 0.5993(16) -0.0368(13) -0.3929(12) 0.080 Uiso 1 calc R .
H4B H 0.5907(16) -0.0865(13) -0.2396(12) 0.080 Uiso 1 calc R .
C5 C 0.2216(18) -0.1078(11) -0.2865(11) 0.049(3) Uani 1 d . .
H5A H 0.0864(18) -0.0744(11) -0.3140(11) 0.080 Uiso 1 calc R .
H5B H 0.2959(18) -0.1520(11) -0.3432(11) 0.080 Uiso 1 calc R .
C6 C 0.1979(16) -0.2136(12) -0.1538(11) 0.045(3) Uani 1 d . .
C7 C 0.3180(19) -0.3179(12) -0.0767(12) 0.052(3) Uani 1 d . .
H7 H 0.4577(19) -0.3359(12) -0.0990(12) 0.080 Uiso 1 calc R .
C8 C 0.2025(21) -0.3957(13) 0.0418(12) 0.060(3) Uani 1 d . .
H8 H 0.2485(21) -0.4740(13) 0.1133(12) 0.080 Uiso 1 calc R .
C9 C 0.0137(20) -0.3358(12) 0.0325(11) 0.050(3) Uani 1 d . .
C10 C 0.1866(20) 0.3714(14) -0.1142(13) 0.060(3) Uani 1 d . .
H10A H 0.2019(20) 0.4717(14) -0.1425(13) 0.080 Uiso 1 calc R .
H10B H 0.2946(20) 0.3183(14) -0.0608(13) 0.080 Uiso 1 calc R .
C21 C 0.3933(17) 0.4033(12) -0.3207(11) 0.053(3) Uani 1 d . .
H21A H 0.4024(17) 0.4982(12) -0.3275(11) 0.080 Uiso 1 calc R .
H21B H 0.3822(17) 0.4101(12) -0.4079(11) 0.080 Uiso 1 calc R .
C22 C 0.5778(18) 0.3133(13) -0.2723(13) 0.058(3) Uani 1 d . .
H22A H 0.6960(18) 0.3445(13) -0.3390(13) 0.080 Uiso 1 calc R .
H22B H 0.6033(18) 0.3204(13) -0.1933(13) 0.080 Uiso 1 calc R .
F1 F -0.0129(33) 0.6057(24) -0.3498(19) 0.310(16) Uani 1 d D .
F2 F -0.1036(33) 0.6892(20) -0.5316(14) 0.217(8) Uani 1 d D .
F3 F -0.3313(18) 0.6911(17) -0.3806(19) 0.186(7) Uani 1 d D .
F4 F -0.0932(18) 0.8220(13) -0.4544(13) 0.145(4) Uani 1 d D .
B1 B -0.1399(18) 0.6946(12) -0.4182(13) 0.064(4) Uani 1 d D .

loop_
_atom_type_symbol
_atom_type_description
_atom_type_scat_dispersion_real
_atom_type_scat_dispersion_imag
_atom_type_scat_source
C C 0.0033 0.0016 'International Tables Vol C Tables 4.2.6.8 and 6.1.1.4'
H H 0.0000 0.0000 'International Tables Vol C Tables 4.2.6.8 and 6.1.1.4'
N N 0.0061 0.0033 'International Tables Vol C Tables 4.2.6.8 and 6.1.1.4'
O O 0.0106 0.0060 'International Tables Vol C Tables 4.2.6.8 and 6.1.1.4'
B B 0.0013 0.0007 'International Tables Vol C Tables 4.2.6.8 and 6.1.1.4'
F F 0.0171 0.0103 'International Tables Vol C Tables 4.2.6.8 and 6.1.1.4'
Cu Cu 0.3201 1.2651 'International Tables Vol C Tables 4.2.6.8 and 6.1.1.4'

loop_
_geom_angle_atom_site_label_1
_geom_angle_atom_site_label_2
_geom_angle_atom_site_label_3
_geom_angle
_geom_angle_site_symmetry_1
_geom_angle_site_symmetry_3
_geom_angle_publ_flag
O2 Cu1 N1 177.3(3) . . ?
O2 Cu1 N6 94.4(3) . . ?
N1 Cu1 N6 86.3(3) . . ?
O2 Cu1 N2 95.8(3) . . ?
N1 Cu1 N2 85.2(4) . . ?
N6 Cu1 N2 143.3(4) . . ?
O2 Cu1 O1 81.7(2) . . ?
N1 Cu1 O1 95.6(3) . . ?
N6 Cu1 O1 109.7(3) . . ?
N2 Cu1 O1 106.6(3) . . ?
C2 O1 Cu1 108.1(5) . . ?
C2 O2 Cu1 115.6(6) 2 . ?
C6 O5 C9 108.0(9) . . ?
C3 N1 C22 114.7(9) . . ?
C3 N1 Cu1 109.3(6) . . ?
C22 N1 Cu1 110.4(6) . . ?
C4 N2 C5 114.1(9) . . ?
C4 N2 Cu1 105.7(7) . . ?
C5 N2 Cu1 126.2(7) . . ?
C10 N6 C21 111.5(8) . . ?
C10 N6 Cu1 119.4(7) . . ?
C21 N6 Cu1 101.8(6) . . ?
O1 C2 O2 125.4(8) . 2 ?
O1 C2 C2 117.0(10) . 2 ?
O2 C2 C2 117.6(10) 2 2 ?
N1 C3 C4 108.8(9) . . ?
N2 C4 C3 109.1(9) . . ?
C6 C5 N2 115.4(9) . . ?
C7 C6 O5 107.2(10) . . ?
C7 C6 C5 135.7(11) . . ?
O5 C6 C5 116.9(10) . . ?
C6 C7 C8 109.3(11) . . ?
C9 C8 C7 105.8(12) . . ?
C8 C9 O5 109.6(11) . . ?
C8 C9 C10 134.7(12) . 2 ?
O5 C9 C10 115.4(11) . 2 ?
N6 C10 C9 113.3(9) . 2 ?
N6 C21 C22 109.2(9) . . ?
N1 C22 C21 108.5(9) . . ?
F1 B1 F3 121.9(17) . . ?
F1 B1 F4 111.6(17) . . ?
F3 B1 F4 107.7(12) . . ?
F1 B1 F2 105.9(17) . . ?
F3 B1 F2 108.7(15) . . ?
F4 B1 F2 98.4(13) . . ?

loop_
_geom_bond_atom_site_label_1
_geom_bond_atom_site_label_2
_geom_bond_distance
_geom_bond_site_symmetry_2
_geom_bond_publ_flag
Cu1 O2 1.938(6) . ?
Cu1 N1 1.966(8) . ?
Cu1 N6 2.040(8) . ?
Cu1 N2 2.065(9) . ?
Cu1 O1 2.195(6) . ?
O1 C2 1.242(10) . ?
O2 C2 1.251(11) 2 ?
O5 C6 1.373(12) . ?
O5 C9 1.384(14) . ?
N1 C3 1.462(14) . ?
N1 C22 1.487(14) . ?
N2 C4 1.481(13) . ?
N2 C5 1.486(14) . ?
N6 C10 1.464(15) . ?
N6 C21 1.497(13) . ?
C2 O2 1.251(11) 2 ?
C2 C2 1.57(2) 2 ?
C3 C4 1.48(2) . ?
C5 C6 1.46(2) . ?
C6 C7 1.36(2) . ?
C7 C8 1.41(2) . ?
C8 C9 1.35(2) . ?
C9 C10 1.50(2) 2 ?
C10 C9 1.50(2) 2 ?
C21 C22 1.50(2) . ?
F1 B1 1.277(9) . ?
F2 B1 1.310(9) . ?
F3 B1 1.292(9) . ?
F4 B1 1.306(9) . ?
